data_2219143
loop_
_publ_author_name
'Sun, Feng'
'Chen, Li'
'Fang, Hua-Cai'
'Lin, Xiao-Ming'
'Cai, Yue-Peng'

_publ_section_title
;
 8-(Carboxymethoxy)quinolinium nitrate monohydrate
;
_journal_coeditor_code RN2043
_journal_issue 8
_journal_name_full 'Acta Crystallographica Section E'
_journal_page_first o1641
_journal_paper_doi 10.1107/S1600536808020357
_journal_volume 64
_journal_year 2008
_chemical_formula_iupac 'C11 H10 N O3 + , N O3 - , H2 O'
_chemical_formula_moiety 'C11 H10 N O3 + , N O3 - , H2 O'
_chemical_formula_sum 'C11 H12 N2 O7'
_chemical_formula_weight 284.23
_chemical_name_systematic
;
8-(Carboxymethoxy)quinolinium nitrate monohydrate
;
_space_group_IT_number 14
_symmetry_cell_setting monoclinic
_symmetry_space_group_name_Hall '-P 2yn'
_symmetry_space_group_name_H-M 'P 1 21/n 1'
_atom_sites_solution_hydrogens geom
_atom_sites_solution_primary direct
_atom_sites_solution_secondary difmap
_audit_creation_method SHELXL97
_cell_angle_alpha 90.00
_cell_angle_beta 94.663(3)
_cell_angle_gamma 90.00
_cell_formula_units_Z 4
_cell_length_a 5.3577(5)
_cell_length_b 19.5100(17)
_cell_length_c 11.8959(11)
_cell_measurement_reflns_used 1544
_cell_measurement_temperature 298(2)
_cell_measurement_theta_max 22.50
_cell_measurement_theta_min 2.70
_cell_volume 1239.3(2)
_computing_cell_refinement 'SAINT (Bruker, 1999)'
_computing_data_collection 'SMART (Bruker, 1998)'
_computing_data_reduction 'SAINT (Bruker, 1999)'
_computing_molecular_graphics 'SHELXTL (Sheldrick, 2008)'
_computing_publication_material 'SHELXTL (Sheldrick, 2008)'
_computing_structure_refinement 'SHELXL97 (Sheldrick, 2008)'
_computing_structure_solution 'SHELXS97 (Sheldrick, 2008)'
_diffrn_ambient_temperature 298(2)
_diffrn_measured_fraction_theta_full 0.997
_diffrn_measured_fraction_theta_max 0.997
_diffrn_measurement_device_type 'Bruker SMART CCD area-detector'
_diffrn_measurement_method '\f and \w'
_diffrn_radiation_monochromator graphite
_diffrn_radiation_source 'fine-focus sealed tube'
_diffrn_radiation_type MoK\a
_diffrn_radiation_wavelength 0.71073
_diffrn_reflns_av_R_equivalents 0.0256
_diffrn_reflns_av_sigmaI/netI 0.0315
_diffrn_reflns_limit_h_max 6
_diffrn_reflns_limit_h_min -6
_diffrn_reflns_limit_k_max 22
_diffrn_reflns_limit_k_min -23
_diffrn_reflns_limit_l_max 13
_diffrn_reflns_limit_l_min -14
_diffrn_reflns_number 6235
_diffrn_reflns_theta_full 25.49
_diffrn_reflns_theta_max 25.49
_diffrn_reflns_theta_min 2.01
_exptl_absorpt_coefficient_mu 0.129
_exptl_absorpt_correction_T_max 0.9796
_exptl_absorpt_correction_T_min 0.9684
_exptl_absorpt_correction_type multi-scan
_exptl_absorpt_process_details '(SADABS; Sheldrick, 1996)'
_exptl_crystal_colour yellow
_exptl_crystal_density_diffrn 1.523
_exptl_crystal_density_method 'not measured'
_exptl_crystal_description block
_exptl_crystal_F_000 592
_exptl_crystal_size_max 0.25
_exptl_crystal_size_mid 0.22
_exptl_crystal_size_min 0.16
_refine_diff_density_max 0.139
_refine_diff_density_min -0.164
_refine_ls_extinction_coef 0.0044(12)
_refine_ls_extinction_expression Fc^*^=kFc[1+0.001xFc^2^\l^3^/sin(2\q)]^-1/4^
_refine_ls_extinction_method 'SHELXL97 (Sheldrick, 2008)'
_refine_ls_goodness_of_fit_ref 1.015
_refine_ls_hydrogen_treatment mixed
_refine_ls_matrix_type full
_refine_ls_number_parameters 189
_refine_ls_number_reflns 2071
_refine_ls_number_restraints 3
_refine_ls_restrained_S_all 1.015
_refine_ls_R_factor_all 0.0706
_refine_ls_R_factor_gt 0.0395
_refine_ls_shift/su_max 0.001
_refine_ls_shift/su_mean 0.000
_refine_ls_structure_factor_coef Fsqd
_refine_ls_weighting_details 'calc w = 1/[\s^2^(Fo^2^)+(0.0466P)^2^+0.237P] where P=(Fo^2^+2Fc^2^)/3'
_refine_ls_weighting_scheme calc
_refine_ls_wR_factor_gt 0.0911
_refine_ls_wR_factor_ref 0.1073
_reflns_number_gt 1376
_reflns_number_total 2071
_reflns_threshold_expression I>2\s(I)
_cod_data_source_file rn2043.cif
_cod_data_source_block I
_cod_original_sg_symbol_Hall -P2yn
_cod_original_sg_symbol_H-M P21/n
_cod_database_code 2219143
_cod_database_fobs_code 2219143

loop_
_symmetry_equiv_pos_as_xyz
'x, y, z'
'-x+1/2, y+1/2, -z+1/2'
'-x, -y, -z'
'x-1/2, -y-1/2, z-1/2'

loop_
_atom_site_type_symbol
_atom_site_label
_atom_site_fract_x
_atom_site_fract_y
_atom_site_fract_z
_atom_site_U_iso_or_equiv
_atom_site_adp_type
_atom_site_calc_flag
_atom_site_refinement_flags
_atom_site_occupancy
O O1 0.3857(3) 1.04106(6) 0.31886(12) 0.0504(4) Uani d . 1
O O2 0.7769(3) 1.08262(7) 0.45561(14) 0.0639(5) Uani d . 1
O O3 0.6421(3) 1.19011(7) 0.44971(15) 0.0717(5) Uani d . 1
H H3 0.7765 1.1975 0.4856 0.107 Uiso calc R 1
O O4 0.7649(4) 0.21455(8) 0.17156(19) 0.0945(7) Uani d . 1
O O5 0.5562(3) 0.28962(8) 0.07269(16) 0.0761(6) Uani d . 1
O O6 0.4361(4) 0.18475(9) 0.07206(17) 0.0943(7) Uani d . 1
O O7 0.7613(3) 0.94258(8) 0.41435(15) 0.0697(5) Uani d D 1
H H7A 0.766(4) 0.9861(5) 0.420(2) 0.105 Uiso d D 1
H H7B 0.893(3) 0.9224(10) 0.439(2) 0.105 Uiso d D 1
N N1 0.3815(3) 0.90790(8) 0.26857(14) 0.0478(5) Uani d . 1
H H1 0.4942 0.9259 0.3150 0.057 Uiso calc R 1
N N2 0.5863(4) 0.22855(10) 0.10544(17) 0.0595(5) Uani d . 1
C C1 0.3960(5) 0.84190(10) 0.24671(19) 0.0585(6) Uani d . 1
H H1A 0.5251 0.8159 0.2820 0.070 Uiso calc R 1
C C2 0.2210(5) 0.81128(12) 0.1718(2) 0.0678(7) Uani d . 1
H H2 0.2335 0.7649 0.1552 0.081 Uiso calc R 1
C C3 0.0298(5) 0.84926(12) 0.1222(2) 0.0633(7) Uani d . 1
H H3A -0.0890 0.8285 0.0719 0.076 Uiso calc R 1
C C4 0.0098(4) 0.91954(11) 0.14604(17) 0.0491(6) Uani d . 1
C C5 -0.1837(5) 0.96193(13) 0.09874(19) 0.0597(6) Uani d . 1
H H5 -0.3112 0.9434 0.0503 0.072 Uiso calc R 1
C C6 -0.1842(5) 1.02966(12) 0.12375(19) 0.0592(6) Uani d . 1
H H6 -0.3134 1.0571 0.0923 0.071 Uiso calc R 1
C C7 0.0059(4) 1.05930(11) 0.19611(18) 0.0503(6) Uani d . 1
H H7 0.0039 1.1062 0.2103 0.060 Uiso calc R 1
C C8 0.1930(4) 1.01977(9) 0.24550(16) 0.0428(5) Uani d . 1
C C9 0.1954(4) 0.94906(10) 0.22072(16) 0.0415(5) Uani d . 1
C C10 0.4012(4) 1.11253(9) 0.34252(17) 0.0480(6) Uani d . 1
H H10A 0.2518 1.1275 0.3764 0.058 Uiso calc R 1
H H10B 0.4137 1.1380 0.2732 0.058 Uiso calc R 1
C C11 0.6279(4) 1.12555(11) 0.42193(17) 0.0482(6) Uani d . 1

loop_
_atom_site_aniso_label
_atom_site_aniso_U_11
_atom_site_aniso_U_22
_atom_site_aniso_U_33
_atom_site_aniso_U_12
_atom_site_aniso_U_13
_atom_site_aniso_U_23
O1 0.0499(10) 0.0361(7) 0.0612(9) 0.0015(7) -0.0185(8) -0.0028(6)
O2 0.0534(11) 0.0450(9) 0.0881(11) 0.0037(8) -0.0256(9) -0.0097(8)
O3 0.0775(14) 0.0385(8) 0.0930(13) -0.0001(8) -0.0295(10) -0.0109(8)
O4 0.0822(14) 0.0620(11) 0.1291(16) 0.0015(10) -0.0530(13) 0.0185(11)
O5 0.0753(13) 0.0433(9) 0.1048(13) 0.0006(8) -0.0219(10) 0.0184(9)
O6 0.0987(16) 0.0594(10) 0.1156(15) -0.0244(11) -0.0464(13) 0.0157(10)
O7 0.0638(12) 0.0514(9) 0.0877(12) 0.0058(8) -0.0320(10) -0.0014(9)
N1 0.0471(12) 0.0411(10) 0.0533(10) -0.0052(9) -0.0074(9) 0.0001(8)
N2 0.0587(14) 0.0471(12) 0.0697(13) 0.0000(11) -0.0124(11) 0.0048(10)
C1 0.0633(17) 0.0381(12) 0.0723(15) -0.0001(11) -0.0047(14) 0.0011(11)
C2 0.077(2) 0.0438(13) 0.0808(17) -0.0116(13) -0.0052(15) -0.0090(12)
C3 0.0669(18) 0.0577(14) 0.0630(15) -0.0201(13) -0.0083(14) -0.0099(12)
C4 0.0439(14) 0.0542(13) 0.0474(12) -0.0082(11) -0.0059(11) -0.0006(10)
C5 0.0461(16) 0.0749(17) 0.0552(14) -0.0107(13) -0.0143(12) -0.0008(12)
C6 0.0450(15) 0.0719(16) 0.0579(14) 0.0072(13) -0.0120(12) 0.0073(12)
C7 0.0455(15) 0.0474(12) 0.0562(13) 0.0041(11) -0.0061(12) 0.0045(10)
C8 0.0405(14) 0.0433(12) 0.0429(11) -0.0027(10) -0.0068(11) 0.0010(9)
C9 0.0361(13) 0.0434(11) 0.0437(11) -0.0018(10) -0.0038(10) 0.0036(9)
C10 0.0508(15) 0.0347(11) 0.0560(13) 0.0005(10) -0.0102(11) 0.0011(9)
C11 0.0506(15) 0.0400(12) 0.0528(13) -0.0033(11) -0.0038(11) -0.0008(10)

loop_
_atom_type_symbol
_atom_type_description
_atom_type_scat_dispersion_real
_atom_type_scat_dispersion_imag
_atom_type_scat_source
C C 0.0033 0.0016 'International Tables Vol C Tables 4.2.6.8 and 6.1.1.4'
H H 0.0000 0.0000 'International Tables Vol C Tables 4.2.6.8 and 6.1.1.4'
N N 0.0061 0.0033 'International Tables Vol C Tables 4.2.6.8 and 6.1.1.4'
O O 0.0106 0.0060 'International Tables Vol C Tables 4.2.6.8 and 6.1.1.4'

loop_
_geom_angle_atom_site_label_1
_geom_angle_atom_site_label_2
_geom_angle_atom_site_label_3
_geom_angle
C8 O1 C10 117.04(15)
C11 O3 H3 109.5
H7A O7 H7B 114.9(13)
C1 N1 C9 122.98(19)
C1 N1 H1 118.5
C9 N1 H1 118.5
O6 N2 O4 121.1(2)
O6 N2 O5 119.9(2)
O4 N2 O5 119.1(2)
N1 C1 C2 120.3(2)
N1 C1 H1A 119.9
C2 C1 H1A 119.9
C3 C2 C1 119.6(2)
C3 C2 H2 120.2
C1 C2 H2 120.2
C2 C3 C4 120.7(2)
C2 C3 H3A 119.6
C4 C3 H3A 119.6
C9 C4 C3 117.8(2)
C9 C4 C5 118.3(2)
C3 C4 C5 123.9(2)
C6 C5 C4 120.0(2)
C6 C5 H5 120.0
C4 C5 H5 120.0
C5 C6 C7 121.5(2)
C5 C6 H6 119.2
C7 C6 H6 119.2
C8 C7 C6 120.3(2)
C8 C7 H7 119.9
C6 C7 H7 119.9
C7 C8 O1 126.71(18)
C7 C8 C9 118.90(19)
O1 C8 C9 114.39(17)
N1 C9 C4 118.56(18)
N1 C9 C8 120.38(18)
C4 C9 C8 121.06(19)
O1 C10 C11 108.78(16)
O1 C10 H10A 109.9
C11 C10 H10A 109.9
O1 C10 H10B 109.9
C11 C10 H10B 109.9
H10A C10 H10B 108.3
O2 C11 O3 124.4(2)
O2 C11 C10 125.03(19)
O3 C11 C10 110.57(19)

loop_
_geom_bond_atom_site_label_1
_geom_bond_atom_site_label_2
_geom_bond_distance
O1 C8 1.362(2)
O1 C10 1.424(2)
O2 C11 1.203(2)
O3 C11 1.303(2)
O3 H3 0.8200
O4 N2 1.219(2)
O5 N2 1.260(2)
O6 N2 1.218(2)
O7 H7A 0.852(9)
O7 H7B 0.841(9)
N1 C1 1.317(2)
N1 C9 1.368(2)
N1 H1 0.8600
C1 C2 1.377(3)
C1 H1A 0.9300
C2 C3 1.359(3)
C2 H2 0.9300
C3 C4 1.406(3)
C3 H3A 0.9300
C4 C9 1.402(3)
C4 C5 1.407(3)
C5 C6 1.355(3)
C5 H5 0.9300
C6 C7 1.403(3)
C6 H6 0.9300
C7 C8 1.360(3)
C7 H7 0.9300
C8 C9 1.411(3)
C10 C11 1.498(3)
C10 H10A 0.9700
C10 H10B 0.9700

loop_
_geom_hbond_atom_site_label_D
_geom_hbond_atom_site_label_H
_geom_hbond_atom_site_label_A
_geom_hbond_site_symmetry_A
_geom_hbond_distance_DH
_geom_hbond_distance_HA
_geom_hbond_distance_DA
_geom_hbond_angle_DHA
N1 H1 O7 . 0.86 1.81 2.652(2) 165.9
O7 H7B O5 2_655 0.841(9) 2.610(18) 3.140(2) 122.3(19)
O7 H7B O2 3_776 0.841(9) 2.085(16) 2.852(2) 152(2)
O7 H7A O1 . 0.852(9) 2.52(2) 2.943(2) 111.6(18)
O7 H7A O2 . 0.852(9) 1.929(11) 2.776(2) 172(3)
O3 H3 O6 4_676 0.82 2.63 3.192(2) 127.0
O3 H3 N2 4_676 0.82 2.55 3.301(3) 153.7
O3 H3 O5 4_676 0.82 1.77 2.587(2) 175.4

loop_
_geom_torsion_atom_site_label_1
_geom_torsion_atom_site_label_2
_geom_torsion_atom_site_label_3
_geom_torsion_atom_site_label_4
_geom_torsion
C9 N1 C1 C2 0.8(3)
N1 C1 C2 C3 -1.4(4)
C1 C2 C3 C4 0.4(4)
C2 C3 C4 C9 1.1(3)
C2 C3 C4 C5 -179.4(2)
C9 C4 C5 C6 1.5(3)
C3 C4 C5 C6 -177.9(2)
C4 C5 C6 C7 0.3(4)
C5 C6 C7 C8 -1.8(3)
C6 C7 C8 O1 -178.6(2)
C6 C7 C8 C9 1.4(3)
C10 O1 C8 C7 -3.3(3)
C10 O1 C8 C9 176.72(17)
C1 N1 C9 C4 0.8(3)
C1 N1 C9 C8 -178.5(2)
C3 C4 C9 N1 -1.7(3)
C5 C4 C9 N1 178.85(19)
C3 C4 C9 C8 177.63(19)
C5 C4 C9 C8 -1.8(3)
C7 C8 C9 N1 179.70(19)
O1 C8 C9 N1 -0.3(3)
C7 C8 C9 C4 0.4(3)
O1 C8 C9 C4 -179.64(18)
C8 O1 C10 C11 -178.52(17)
O1 C10 C11 O2 3.0(3)
O1 C10 C11 O3 -177.08(18)
